data_1001342
loop_
_publ_author_name
'Leclaire, A'
'Monier, J C'
'Raveau, B'

_publ_section_title
;
Tl Mo~2~^IV^ P~3~ O~12~: A Molybdenophosphate with a Tunnel Structure
;
_journal_coden_ASTM JSSCBI
_journal_name_full 'Journal of Solid State Chemistry'
_journal_page_first 301
_journal_page_last 305
_journal_paper_doi 10.1016/0022-4596(85)90297-X
_journal_volume 59
_journal_year 1985
_chemical_formula_structural 'Tl (Mo2 P3 O12)'
_chemical_formula_sum 'Mo2 O12 P3 Tl'
_chemical_name_systematic 'Thallium dimolybdenotriphosphate'
_space_group_IT_number 57
_symmetry_cell_setting orthorhombic
_symmetry_Int_Tables_number 57
_symmetry_space_group_name_Hall '-P 2c 2b'
_symmetry_space_group_name_H-M 'P b c m'
_cell_angle_alpha 90
_cell_angle_beta 90
_cell_angle_gamma 90
_cell_formula_units_Z 4
_cell_length_a 8.836(1)
_cell_length_b 9.255(1)
_cell_length_c 12.288(1)
_cell_volume 1004.9
_refine_ls_R_factor_all 0.055
_cod_database_code 1001342

loop_
_symmetry_equiv_pos_as_xyz
x,y,z
-x,-y,1/2+z
x,1/2-y,-z
-x,1/2+y,1/2-z
-x,-y,-z
x,y,1/2-z
-x,1/2+y,z
x,1/2-y,1/2+z

loop_
_atom_site_label
_atom_site_type_symbol
_atom_site_symmetry_multiplicity
_atom_site_Wyckoff_symbol
_atom_site_fract_x
_atom_site_fract_y
_atom_site_fract_z
_atom_site_occupancy
_atom_site_attached_hydrogens
_atom_site_calc_flag
Mo1 Mo4+ 8 e 0.24728(18) 0.029870(9) 0.10109(7) 1. 0 d
Tl1 Tl1+ 4 d -0.18018(23) 0.16397(13) 0.25 1. 0 d
P1 P5+ 4 c -0.0255(5) 0.25 0. 1. 0 d
P2 P5+ 8 e 0.4084(4) 0.3602(3) 0.1296(2) 1. 0 d
O1 O2- 4 d 0.2147(16) 0.0175(14) 0.25 1. 0 d
O2 O2- 8 e 0.1234(19) -0.1507(14) 0.0703(9) 1. 0 d
O3 O2- 8 e 0.2986(14) 0.0495(10) -0.0606(8) 1. 0 d
O4 O2- 8 e 0.3866(14) 0.1994(9) 0.1222(9) 1. 0 d
O5 O2- 8 e 0.4287(12) -0.1052(11) 0.1153(10) 1. 0 d
O6 O2- 8 e 0.0666(16) 0.1624(13) 0.0803(8) 1. 0 d
O7 O2- 4 d 0.3564(20) 0.4099(18) 0.25 1. 0 d

loop_
_atom_type_symbol
_atom_type_oxidation_number
Mo4+ 4.000
Tl1+ 1.000
P5+ 5.000
O2- -2.000
